data_2201574
loop_
_publ_author_name
'Reglinski, John'
'Patykiewicz, Marta'

_publ_section_title
;
 1,1,1-Tris(2-hydroxybenzylideneamino)methylpropane iron(III)
 chloroform solvate
;
_journal_issue 10
_journal_name_full 'Acta Crystallographica Section E'
_journal_page_first m543
_journal_page_last m544
_journal_paper_doi 10.1107/S1600536802015921
_journal_volume 58
_journal_year 2002
_chemical_formula_iupac '[Fe (C27 H26 N3 O3)] , C H Cl3'
_chemical_formula_moiety 'C27 H26 Fe N3 O3, C H Cl3'
_chemical_formula_sum 'C28 H27 Cl3 Fe N3 O3'
_chemical_formula_weight 615.75
_chemical_name_common
;
 1,1,1-tris(2-hydroxybenzylideneaminomethyl)propane iron(III)
;
_chemical_name_systematic
;
 1,1,1-tris(2-hydroxybenzylideneaminomethyl)propane iron(III)
;
_space_group_IT_number 61
_symmetry_cell_setting orthorhombic
_symmetry_space_group_name_Hall '-P 2ac 2ab'
_symmetry_space_group_name_H-M 'P b c a'
_atom_sites_solution_hydrogens geom
_atom_sites_solution_primary direct
_atom_sites_solution_secondary difmap
_cell_angle_alpha 90.00
_cell_angle_beta 90.00
_cell_angle_gamma 90.00
_cell_formula_units_Z 8
_cell_length_a 13.6479(2)
_cell_length_b 18.8071(2)
_cell_length_c 21.6016(3)
_cell_measurement_reflns_used 6345
_cell_measurement_temperature 123(2)
_cell_measurement_theta_max 27.5
_cell_measurement_theta_min 3.2
_cell_volume 5544.64(13)
_computing_cell_refinement 'DENZO & COLLECT'
_computing_data_collection 'DENZO (Otwinowski & Minor, 1997) and COLLECT (Hooft, 1988)'
_computing_data_reduction 'DENZO & COLLECT'
_computing_molecular_graphics 'Ortep (Johnson, 1976)'
_computing_publication_material SHELXL97
_computing_structure_refinement 'SHELXL97 (Sheldrick, 1997)'
_computing_structure_solution 'SHELXS97 (Sheldrick, 1997)'
_diffrn_ambient_temperature 123(2)
_diffrn_measured_fraction_theta_full 0.998
_diffrn_measured_fraction_theta_max 0.998
_diffrn_measurement_device_type 'Nonius KappaCCD'
_diffrn_measurement_method '\f and \w scans'
_diffrn_radiation_monochromator graphite
_diffrn_radiation_source 'fine-focus sealed tube'
_diffrn_radiation_type MoK\a
_diffrn_radiation_wavelength 0.71073
_diffrn_reflns_av_R_equivalents 0.0285
_diffrn_reflns_av_sigmaI/netI 0.0399
_diffrn_reflns_limit_h_max 17
_diffrn_reflns_limit_h_min -17
_diffrn_reflns_limit_k_max 24
_diffrn_reflns_limit_k_min -24
_diffrn_reflns_limit_l_max 28
_diffrn_reflns_limit_l_min -27
_diffrn_reflns_number 11957
_diffrn_reflns_theta_full 27.48
_diffrn_reflns_theta_max 27.48
_diffrn_reflns_theta_min 3.18
_diffrn_standards_decay_% 0
_diffrn_standards_number 0
_exptl_absorpt_coefficient_mu 0.868
_exptl_absorpt_correction_type none
_exptl_crystal_colour red
_exptl_crystal_density_diffrn 1.475
_exptl_crystal_density_method none
_exptl_crystal_description prism
_exptl_crystal_F_000 2536
_exptl_crystal_size_max 0.27
_exptl_crystal_size_mid 0.15
_exptl_crystal_size_min 0.12
_refine_diff_density_max 0.642
_refine_diff_density_min -0.469
_refine_ls_extinction_method none
_refine_ls_goodness_of_fit_ref 1.033
_refine_ls_hydrogen_treatment refall
_refine_ls_matrix_type full
_refine_ls_number_parameters 451
_refine_ls_number_reflns 6345
_refine_ls_number_restraints 0
_refine_ls_restrained_S_all 1.033
_refine_ls_R_factor_all 0.0608
_refine_ls_R_factor_gt 0.0356
_refine_ls_shift/su_max 0.001
_refine_ls_shift/su_mean 0.000
_refine_ls_structure_factor_coef Fsqd
_refine_ls_weighting_details 'calc w = 1/[\s^2^(Fo^2^)+(0.0390P)^2^+2.1937P] where P = (Fo^2^+2Fc^2^)/3'
_refine_ls_weighting_scheme calc
_refine_ls_wR_factor_gt 0.0792
_refine_ls_wR_factor_ref 0.0873
_reflns_number_gt 4670
_reflns_number_total 6345
_reflns_threshold_expression I>2\s(I)
_cod_data_source_file ob6169.cif
_cod_data_source_block I
_cod_database_code 2201574
_cod_database_fobs_code 2201574

loop_
_symmetry_equiv_pos_as_xyz
'x, y, z'
'-x+1/2, -y, z+1/2'
'x+1/2, -y+1/2, -z'
'-x, y+1/2, -z+1/2'
'-x, -y, -z'
'x-1/2, y, -z-1/2'
'-x-1/2, y-1/2, z'
'x, -y-1/2, z-1/2'

loop_
_atom_site_label
_atom_site_fract_x
_atom_site_fract_y
_atom_site_fract_z
_atom_site_U_iso_or_equiv
_atom_site_adp_type
_atom_site_calc_flag
_atom_site_refinement_flags
_atom_site_occupancy
_atom_site_disorder_assembly
_atom_site_disorder_group
_atom_site_type_symbol
Fe1 0.783074(19) 0.083565(14) 0.463759(12) 0.02065(8) Uani d . 1 . . Fe
Cl1 0.37349(5) 0.02971(3) 0.69775(3) 0.04991(17) Uani d . 1 . . Cl
Cl2 0.16895(5) 0.02218(3) 0.73316(3) 0.04969(17) Uani d . 1 . . Cl
Cl3 0.30161(6) -0.09020(4) 0.76628(4) 0.0743(3) Uani d . 1 . . Cl
O1 0.67500(9) 0.11776(7) 0.41314(6) 0.0242(3) Uani d . 1 . . O
O2 0.76646(10) -0.01369(7) 0.43688(6) 0.0263(3) Uani d . 1 . . O
O3 0.87752(10) 0.10143(7) 0.39785(6) 0.0251(3) Uani d . 1 . . O
N1 0.67808(12) 0.08975(8) 0.53894(7) 0.0224(3) Uani d . 1 . . N
N2 0.87175(12) 0.04095(8) 0.53727(7) 0.0236(4) Uani d . 1 . . N
N3 0.82652(11) 0.18425(8) 0.49912(7) 0.0219(3) Uani d . 1 . . N
C1 0.57934(14) 0.11015(10) 0.41811(9) 0.0236(4) Uani d . 1 . . C
C2 0.52012(16) 0.12292(11) 0.36602(10) 0.0306(5) Uani d . 1 . . C
C3 0.42009(16) 0.11500(12) 0.36854(10) 0.0341(5) Uani d . 1 . . C
C4 0.37370(17) 0.09523(11) 0.42331(11) 0.0337(5) Uani d . 1 . . C
C5 0.42946(15) 0.08420(10) 0.47548(10) 0.0273(4) Uani d . 1 . . C
C6 0.53216(14) 0.09137(10) 0.47439(9) 0.0234(4) Uani d . 1 . . C
C7 0.58493(15) 0.08627(10) 0.53204(9) 0.0239(4) Uani d . 1 . . C
C8 0.71506(15) 0.09327(12) 0.60323(9) 0.0261(4) Uani d . 1 . . C
C9 0.81008(14) 0.13698(10) 0.60654(8) 0.0246(4) Uani d . 1 . . C
C10 0.89765(16) 0.08967(11) 0.58811(9) 0.0276(5) Uani d . 1 . . C
C11 0.89594(14) -0.02469(11) 0.54382(9) 0.0255(4) Uani d . 1 . . C
C12 0.87342(14) -0.08191(10) 0.50183(9) 0.0245(4) Uani d . 1 . . C
C13 0.91180(16) -0.14959(11) 0.51541(11) 0.0324(5) Uani d . 1 . . C
C14 0.89727(16) -0.20674(12) 0.47690(11) 0.0354(5) Uani d . 1 . . C
C15 0.84289(16) -0.19729(11) 0.42335(11) 0.0335(5) Uani d . 1 . . C
C16 0.80137(15) -0.13240(11) 0.40943(10) 0.0301(5) Uani d . 1 . . C
C17 0.81314(14) -0.07345(10) 0.44906(9) 0.0241(4) Uani d . 1 . . C
C18 0.80388(16) 0.20216(11) 0.56405(9) 0.0260(4) Uani d . 1 . . C
C19 0.86208(14) 0.23443(11) 0.46574(9) 0.0241(4) Uani d . 1 . . C
C20 0.89542(14) 0.22835(10) 0.40235(8) 0.0230(4) Uani d . 1 . . C
C21 0.92824(15) 0.29034(11) 0.37274(9) 0.0277(4) Uani d . 1 . . C
C22 0.96975(16) 0.28834(12) 0.31479(10) 0.0328(5) Uani d . 1 . . C
C23 0.98025(16) 0.22292(12) 0.28552(10) 0.0339(5) Uani d . 1 . . C
C24 0.94883(15) 0.16141(12) 0.31289(9) 0.0299(5) Uani d . 1 . . C
C25 0.90448(13) 0.16192(10) 0.37200(9) 0.0231(4) Uani d . 1 . . C
C26 0.82788(18) 0.16237(12) 0.67366(9) 0.0318(5) Uani d . 1 . . C
C27 0.7570(2) 0.21740(15) 0.69879(12) 0.0419(6) Uani d . 1 . . C
C28 0.27264(18) -0.02655(12) 0.70988(11) 0.0376(5) Uani d . 1 . . C
H2 0.5532(15) 0.1381(11) 0.3285(10) 0.029(5) Uiso d . 1 . . H
H3 0.3820(17) 0.1234(12) 0.3313(10) 0.038(6) Uiso d . 1 . . H
H4 0.3036(18) 0.0901(12) 0.4241(10) 0.039(6) Uiso d . 1 . . H
H5 0.3997(15) 0.0691(11) 0.5133(10) 0.024(5) Uiso d . 1 . . H
H7 0.5431(15) 0.0826(10) 0.5672(9) 0.022(5) Uiso d . 1 . . H
H8A 0.6672(16) 0.1133(11) 0.6304(10) 0.032(6) Uiso d . 1 . . H
H8B 0.7267(14) 0.0452(11) 0.6186(9) 0.025(5) Uiso d . 1 . . H
H10A 0.9201(15) 0.0609(11) 0.6242(9) 0.024(5) Uiso d . 1 . . H
H10B 0.9514(16) 0.1195(11) 0.5750(9) 0.031(6) Uiso d . 1 . . H
H11 0.9316(14) -0.0393(10) 0.5820(9) 0.022(5) Uiso d . 1 . . H
H13 0.9474(16) -0.1538(11) 0.5527(10) 0.030(6) Uiso d . 1 . . H
H14 0.9262(16) -0.2485(13) 0.4856(10) 0.033(6) Uiso d . 1 . . H
H15 0.8300(16) -0.2367(12) 0.3960(10) 0.038(6) Uiso d . 1 . . H
H16 0.7650(16) -0.1258(11) 0.3736(10) 0.032(6) Uiso d . 1 . . H
H18A 0.7391(15) 0.2240(10) 0.5652(8) 0.019(5) Uiso d . 1 . . H
H18B 0.8514(15) 0.2380(11) 0.5774(9) 0.025(5) Uiso d . 1 . . H
H19 0.8719(14) 0.2805(10) 0.4825(8) 0.016(5) Uiso d . 1 . . H
H21 0.9201(15) 0.3346(12) 0.3932(9) 0.030(6) Uiso d . 1 . . H
H22 0.9920(15) 0.3325(12) 0.2950(10) 0.032(6) Uiso d . 1 . . H
H23 1.0104(18) 0.2222(12) 0.2470(11) 0.040(6) Uiso d . 1 . . H
H24 0.9564(16) 0.1175(12) 0.2938(10) 0.034(6) Uiso d . 1 . . H
H26A 0.8265(16) 0.1208(12) 0.6995(10) 0.031(6) Uiso d . 1 . . H
H26B 0.8932(17) 0.1823(12) 0.6737(9) 0.034(6) Uiso d . 1 . . H
H27A 0.690(2) 0.2005(14) 0.6965(12) 0.054(8) Uiso d . 1 . . H
H27B 0.756(2) 0.2580(16) 0.6744(13) 0.057(8) Uiso d . 1 . . H
H27C 0.7763(19) 0.2311(14) 0.7416(14) 0.060(8) Uiso d . 1 . . H
H28 0.2575(17) -0.0473(12) 0.6728(11) 0.036(6) Uiso d . 1 . . H

loop_
_atom_site_aniso_label
_atom_site_aniso_U_11
_atom_site_aniso_U_22
_atom_site_aniso_U_33
_atom_site_aniso_U_12
_atom_site_aniso_U_13
_atom_site_aniso_U_23
Fe1 0.02141(15) 0.01807(14) 0.02246(14) 0.00025(11) -0.00183(11) -0.00028(11)
Cl1 0.0528(4) 0.0423(4) 0.0546(4) -0.0121(3) 0.0101(3) -0.0106(3)
Cl2 0.0460(4) 0.0501(4) 0.0530(4) 0.0035(3) 0.0008(3) -0.0072(3)
Cl3 0.0652(5) 0.0787(5) 0.0790(5) 0.0220(4) 0.0313(4) 0.0437(4)
O1 0.0222(7) 0.0258(7) 0.0245(7) 0.0018(6) -0.0012(6) 0.0026(6)
O2 0.0301(8) 0.0182(7) 0.0304(7) 0.0004(6) -0.0058(6) -0.0004(6)
O3 0.0257(7) 0.0215(7) 0.0281(7) -0.0007(6) 0.0026(6) -0.0017(6)
N1 0.0252(8) 0.0191(8) 0.0228(8) 0.0001(7) -0.0019(7) 0.0000(6)
N2 0.0230(8) 0.0227(9) 0.0251(8) -0.0006(7) -0.0030(7) -0.0014(7)
N3 0.0226(8) 0.0206(8) 0.0224(8) 0.0022(7) -0.0014(7) -0.0022(7)
C1 0.0238(10) 0.0166(9) 0.0302(10) 0.0020(8) -0.0029(8) -0.0047(8)
C2 0.0294(11) 0.0319(12) 0.0305(11) 0.0033(9) -0.0038(9) 0.0004(9)
C3 0.0320(12) 0.0343(12) 0.0362(12) 0.0055(10) -0.0109(10) -0.0043(10)
C4 0.0226(11) 0.0289(12) 0.0497(13) 0.0007(9) -0.0059(10) -0.0084(10)
C5 0.0264(11) 0.0211(10) 0.0345(11) -0.0019(8) 0.0014(9) -0.0042(9)
C6 0.0246(10) 0.0160(9) 0.0297(10) -0.0006(7) -0.0012(8) -0.0025(8)
C7 0.0253(10) 0.0190(10) 0.0274(10) -0.0014(8) 0.0036(9) -0.0021(8)
C8 0.0290(11) 0.0301(12) 0.0192(9) -0.0023(9) 0.0002(9) 0.0002(9)
C9 0.0289(10) 0.0234(10) 0.0216(9) -0.0019(8) -0.0022(8) -0.0003(8)
C10 0.0286(11) 0.0273(11) 0.0267(10) -0.0024(9) -0.0079(9) 0.0000(9)
C11 0.0206(10) 0.0271(11) 0.0288(10) 0.0024(8) -0.0042(8) 0.0039(9)
C12 0.0188(10) 0.0217(10) 0.0329(11) -0.0007(8) 0.0005(8) 0.0011(8)
C13 0.0256(11) 0.0283(12) 0.0432(13) 0.0022(9) -0.0050(10) 0.0033(10)
C14 0.0285(12) 0.0199(11) 0.0577(15) 0.0040(9) -0.0009(11) 0.0009(10)
C15 0.0303(12) 0.0223(11) 0.0479(13) -0.0037(9) 0.0023(10) -0.0074(10)
C16 0.0292(11) 0.0255(11) 0.0355(12) -0.0041(9) -0.0025(10) -0.0011(9)
C17 0.0206(9) 0.0193(10) 0.0325(10) -0.0033(8) 0.0031(8) 0.0021(8)
C18 0.0312(12) 0.0222(10) 0.0246(10) -0.0009(9) 0.0009(9) -0.0060(8)
C19 0.0229(10) 0.0207(10) 0.0288(10) 0.0022(8) -0.0034(8) -0.0029(9)
C20 0.0199(10) 0.0233(10) 0.0257(9) 0.0019(8) -0.0029(8) 0.0013(8)
C21 0.0290(11) 0.0241(11) 0.0301(11) 0.0010(9) -0.0010(9) 0.0005(9)
C22 0.0345(12) 0.0305(12) 0.0335(11) -0.0028(9) 0.0037(10) 0.0080(9)
C23 0.0349(12) 0.0384(13) 0.0284(11) -0.0005(10) 0.0062(10) 0.0004(10)
C24 0.0310(11) 0.0285(12) 0.0302(10) 0.0000(9) 0.0022(9) -0.0056(9)
C25 0.0168(9) 0.0262(10) 0.0262(10) 0.0008(8) -0.0019(8) 0.0004(8)
C26 0.0382(13) 0.0333(13) 0.0237(11) -0.0046(10) -0.0022(9) -0.0021(9)
C27 0.0466(16) 0.0469(16) 0.0321(13) -0.0014(12) 0.0003(11) -0.0117(12)
C28 0.0483(14) 0.0327(12) 0.0318(12) -0.0050(11) 0.0040(11) -0.0039(10)

loop_
_atom_type_symbol
_atom_type_description
_atom_type_scat_dispersion_real
_atom_type_scat_dispersion_imag
_atom_type_scat_source
C C 0.0030 0.0020 'International Tables Vol C Tables 4.2.6.8 and 6.1.1.4'
H H 0.0000 0.0000 'International Tables Vol C Tables 4.2.6.8 and 6.1.1.4'
Cl Cl 0.1480 0.1590 'International Tables Vol C Tables 4.2.6.8 and 6.1.1.4'
Fe Fe 0.3460 0.8440 'International Tables Vol C Tables 4.2.6.8 and 6.1.1.4'
N N 0.0060 0.0030 'International Tables Vol C Tables 4.2.6.8 and 6.1.1.4'
O O 0.0110 0.0060 'International Tables Vol C Tables 4.2.6.8 and 6.1.1.4'

loop_
_geom_angle_atom_site_label_1
_geom_angle_atom_site_label_2
_geom_angle_atom_site_label_3
_geom_angle
_geom_angle_publ_flag
C25 O3 Fe1 129.93(12) ?
C19 N3 C18 116.46(16) ?
C19 N3 Fe1 123.96(13) ?
C18 N3 Fe1 119.12(12) ?
N3 C19 C20 126.33(18) ?
N3 C19 H19 120.7(11) ?
C20 C19 H19 112.9(11) ?
N3 C18 C9 112.02(15) ?
N3 C18 H18A 108.0(11) ?
C9 C18 H18A 111.9(11) ?
N3 C18 H18B 107.4(12) ?
C9 C18 H18B 109.7(12) ?
H18A C18 H18B 107.6(16) ?
C26 C27 H27A 111.1(16) ?
C26 C27 H27C 109.9(15) ?
H27A C27 H27C 112(2) ?
C26 C27 H27B 111.6(17) ?
H27A C27 H27B 103(2) ?
H27C C27 H27B 109(2) ?
C27 C26 C9 116.50(19) ?
C27 C26 H26A 109.6(13) ?
C9 C26 H26A 106.8(13) ?
C27 C26 H26B 108.9(13) ?
C9 C26 H26B 105.3(12) ?
H26A C26 H26B 109.4(19) ?
C21 C20 C25 119.61(17) ?
C21 C20 C19 117.77(17) ?
C25 C20 C19 122.35(17) ?
O3 C25 C24 119.73(17) ?
O3 C25 C20 122.71(16) ?
C24 C25 C20 117.49(18) ?
Cl3 C28 Cl1 109.78(14) ?
Cl3 C28 Cl2 109.78(12) ?
Cl1 C28 Cl2 111.05(13) ?
Cl3 C28 H28 111.6(14) ?
Cl1 C28 H28 107.7(14) ?
Cl2 C28 H28 106.9(15) ?
C22 C21 C20 121.59(19) ?
C22 C21 H21 119.8(12) ?
C20 C21 H21 118.6(12) ?
C24 C23 C22 121.3(2) ?
C24 C23 H23 120.9(14) ?
C22 C23 H23 117.8(14) ?
C23 C24 C25 121.3(2) ?
C23 C24 H24 121.7(13) ?
C25 C24 H24 117.0(13) ?
C21 C22 C23 118.7(2) ?
C21 C22 H22 120.1(12) ?
C23 C22 H22 121.2(12) ?
O2 Fe1 O1 93.16(6) yes
O2 Fe1 O3 91.22(6) yes
O1 Fe1 O3 91.94(5) yes
O2 Fe1 N3 169.63(6) yes
O1 Fe1 N3 96.83(6) yes
O3 Fe1 N3 85.67(6) yes
O2 Fe1 N2 86.28(6) yes
O1 Fe1 N2 164.68(6) yes
O3 Fe1 N2 103.37(6) yes
N3 Fe1 N2 84.82(6) yes
O2 Fe1 N1 101.43(6) yes
O1 Fe1 N1 84.39(6) yes
O3 Fe1 N1 166.98(6) yes
N3 Fe1 N1 82.38(6) yes
N2 Fe1 N1 80.73(6) yes
C17 O2 Fe1 133.65(12) ?
C7 N1 C8 116.74(17) ?
C7 N1 Fe1 124.44(13) ?
C8 N1 Fe1 118.69(13) ?
C1 O1 Fe1 132.03(12) ?
C11 N2 C10 116.97(16) ?
C11 N2 Fe1 125.69(13) ?
C10 N2 Fe1 116.96(12) ?
N1 C7 C6 126.34(18) ?
N1 C7 H7 120.3(12) ?
C6 C7 H7 113.3(12) ?
C13 C12 C17 119.08(18) ?
C13 C12 C11 117.71(18) ?
C17 C12 C11 123.19(17) ?
N1 C8 C9 110.82(16) ?
N1 C8 H8B 109.5(11) ?
C9 C8 H8B 110.0(12) ?
N1 C8 H8A 111.2(13) ?
C9 C8 H8A 109.7(13) ?
H8B C8 H8A 105.5(17) ?
N2 C10 C9 111.43(16) ?
N2 C10 H10A 108.6(11) ?
C9 C10 H10A 110.5(11) ?
N2 C10 H10B 109.0(12) ?
C9 C10 H10B 109.2(13) ?
H10A C10 H10B 108.1(17) ?
N2 C11 C12 126.39(18) ?
N2 C11 H11 118.8(11) ?
C12 C11 H11 114.8(11) ?
C15 C16 C17 121.1(2) ?
C15 C16 H16 121.3(13) ?
C17 C16 H16 117.6(13) ?
C14 C13 C12 121.9(2) ?
C14 C13 H13 121.7(13) ?
C12 C13 H13 116.4(13) ?
C4 C5 C6 121.5(2) ?
C4 C5 H5 120.7(12) ?
C6 C5 H5 117.8(12) ?
O2 C17 C16 119.62(18) ?
O2 C17 C12 122.51(17) ?
C16 C17 C12 117.85(18) ?
C3 C2 C1 121.4(2) ?
C3 C2 H2 121.9(12) ?
C1 C2 H2 116.8(12) ?
C18 C9 C8 110.68(16) ?
C18 C9 C10 110.45(16) ?
C8 C9 C10 109.46(16) ?
C18 C9 C26 108.85(16) ?
C8 C9 C26 109.96(16) ?
C10 C9 C26 107.37(16) ?
C5 C6 C1 119.30(18) ?
C5 C6 C7 118.45(18) ?
C1 C6 C7 121.96(18) ?
C13 C14 C15 118.8(2) ?
C13 C14 H14 119.6(14) ?
C15 C14 H14 121.5(14) ?
O1 C1 C2 119.06(18) ?
O1 C1 C6 123.09(17) ?
C2 C1 C6 117.83(18) ?
C2 C3 C4 120.9(2) ?
C2 C3 H3 118.8(13) ?
C4 C3 H3 120.2(13) ?
C5 C4 C3 119.0(2) ?
C5 C4 H4 121.3(14) ?
C3 C4 H4 119.7(14) ?
C16 C15 C14 121.0(2) ?
C16 C15 H15 118.2(13) ?
C14 C15 H15 120.7(13) ?

loop_
_geom_bond_atom_site_label_1
_geom_bond_atom_site_label_2
_geom_bond_site_symmetry_2
_geom_bond_distance
_geom_bond_publ_flag
Fe1 N1 . 2.1690(16) yes
Fe1 N2 . 2.1514(15) yes
Fe1 N3 . 2.1262(15) yes
Fe1 O1 . 1.9454(13) yes
Fe1 O2 . 1.9323(13) yes
Fe1 O3 . 1.9498(13) yes
O3 C25 . 1.320(2) ?
N3 C19 . 1.283(2) ?
N3 C18 . 1.475(2) ?
C19 C20 . 1.447(3) ?
C19 H19 . 0.949(19) ?
C18 C9 . 1.534(3) ?
C18 H18A . 0.98(2) ?
C18 H18B . 0.98(2) ?
C27 C26 . 1.517(3) ?
C27 H27A . 0.97(3) ?
C27 H27C . 0.99(3) ?
C27 H27B . 0.93(3) ?
C26 C9 . 1.546(3) ?
C26 H26A . 0.96(2) ?
C26 H26B . 0.97(2) ?
C20 C21 . 1.403(3) ?
C20 C25 . 1.416(3) ?
C25 C24 . 1.413(3) ?
C28 Cl3 . 1.753(2) ?
C28 Cl1 . 1.756(2) ?
C28 Cl2 . 1.759(2) ?
C28 H28 . 0.91(2) ?
C21 C22 . 1.375(3) ?
C21 H21 . 0.95(2) ?
C23 C24 . 1.368(3) ?
C23 C22 . 1.391(3) ?
C23 H23 . 0.93(2) ?
C24 H24 . 0.93(2) ?
C22 H22 . 0.98(2) ?
O2 C17 . 1.318(2) ?
N1 C7 . 1.282(3) ?
N1 C8 . 1.479(2) ?
O1 C1 . 1.318(2) ?
N2 C11 . 1.286(2) ?
N2 C10 . 1.473(2) ?
C7 C6 . 1.442(3) ?
C7 H7 . 0.95(2) ?
C12 C13 . 1.407(3) ?
C12 C17 . 1.415(3) ?
C12 C11 . 1.441(3) ?
C8 C9 . 1.537(3) ?
C8 H8B . 0.98(2) ?
C8 H8A . 0.95(2) ?
C10 C9 . 1.542(3) ?
C10 H10A . 1.00(2) ?
C10 H10B . 0.97(2) ?
C11 H11 . 0.995(19) ?
C16 C15 . 1.379(3) ?
C16 C17 . 1.410(3) ?
C16 H16 . 0.93(2) ?
C13 C14 . 1.373(3) ?
C13 H13 . 0.94(2) ?
C5 C4 . 1.376(3) ?
C5 C6 . 1.408(3) ?
C5 H5 . 0.95(2) ?
C2 C3 . 1.374(3) ?
C2 C1 . 1.406(3) ?
C2 H2 . 0.97(2) ?
C6 C1 . 1.420(3) ?
C14 C15 . 1.386(3) ?
C14 H14 . 0.90(2) ?
C3 C4 . 1.392(3) ?
C3 H3 . 0.97(2) ?
C4 H4 . 0.96(2) ?
C15 H15 . 0.96(2) ?

loop_
_geom_torsion_atom_site_label_1
_geom_torsion_atom_site_label_2
_geom_torsion_atom_site_label_3
_geom_torsion_atom_site_label_4
_geom_torsion
C18 N3 C19 C20 175.88(18)
Fe1 N3 C19 C20 -12.0(3)
C19 N3 C18 C9 -152.53(17)
Fe1 N3 C18 C9 34.9(2)
N3 C19 C20 C21 177.33(19)
N3 C19 C20 C25 -8.8(3)
Fe1 O3 C25 C24 -159.46(14)
Fe1 O3 C25 C20 23.8(3)
C21 C20 C25 O3 178.16(17)
C19 C20 C25 O3 4.3(3)
C21 C20 C25 C24 1.3(3)
C19 C20 C25 C24 -172.50(18)
C25 C20 C21 C22 -0.4(3)
C19 C20 C21 C22 173.73(19)
C22 C23 C24 C25 0.0(3)
O3 C25 C24 C23 -178.08(19)
C20 C25 C24 C23 -1.1(3)
C20 C21 C22 C23 -0.8(3)
C24 C23 C22 C21 1.0(3)
C25 O3 Fe1 O2 157.44(15)
C25 O3 Fe1 O1 64.24(15)
C25 O3 Fe1 N3 -32.47(15)
C25 O3 Fe1 N2 -116.09(15)
C25 O3 Fe1 N1 -9.0(3)
C19 N3 Fe1 O2 98.6(3)
C18 N3 Fe1 O2 -89.5(3)
C19 N3 Fe1 O1 -65.72(16)
C18 N3 Fe1 O1 106.21(13)
C19 N3 Fe1 O3 25.72(15)
C18 N3 Fe1 O3 -162.35(14)
C19 N3 Fe1 N2 129.59(16)
C18 N3 Fe1 N2 -58.47(14)
C19 N3 Fe1 N1 -149.09(16)
C18 N3 Fe1 N1 22.84(13)
O1 Fe1 O2 C17 178.72(17)
O3 Fe1 O2 C17 86.71(17)
N3 Fe1 O2 C17 14.3(4)
N2 Fe1 O2 C17 -16.62(17)
N1 Fe1 O2 C17 -96.38(17)
O2 Fe1 N1 C7 -67.32(16)
O1 Fe1 N1 C7 24.78(15)
O3 Fe1 N1 C7 98.9(3)
N3 Fe1 N1 C7 122.47(16)
N2 Fe1 N1 C7 -151.58(16)
O2 Fe1 N1 C8 108.26(13)
O1 Fe1 N1 C8 -159.65(14)
O3 Fe1 N1 C8 -85.6(3)
N3 Fe1 N1 C8 -61.96(14)
N2 Fe1 N1 C8 24.00(13)
O2 Fe1 O1 C1 71.81(16)
O3 Fe1 O1 C1 163.14(16)
N3 Fe1 O1 C1 -110.99(16)
N2 Fe1 O1 C1 -15.6(3)
N1 Fe1 O1 C1 -29.38(16)
O2 Fe1 N2 C11 4.64(16)
O1 Fe1 N2 C11 93.0(3)
O3 Fe1 N2 C11 -85.73(17)
N3 Fe1 N2 C11 -170.02(17)
N1 Fe1 N2 C11 106.88(17)
O2 Fe1 N2 C10 -168.07(14)
O1 Fe1 N2 C10 -79.7(3)
O3 Fe1 N2 C10 101.56(14)
N3 Fe1 N2 C10 17.26(14)
N1 Fe1 N2 C10 -65.84(14)
C8 N1 C7 C6 171.69(18)
Fe1 N1 C7 C6 -12.7(3)
C7 N1 C8 C9 -148.22(17)
Fe1 N1 C8 C9 35.9(2)
C11 N2 C10 C9 -132.35(19)
Fe1 N2 C10 C9 41.0(2)
C10 N2 C11 C12 176.40(19)
Fe1 N2 C11 C12 3.7(3)
C13 C12 C11 N2 176.1(2)
C17 C12 C11 N2 -5.5(3)
C17 C12 C13 C14 4.0(3)
C11 C12 C13 C14 -177.6(2)
Fe1 O2 C17 C16 -162.23(14)
Fe1 O2 C17 C12 19.5(3)
C15 C16 C17 O2 -174.88(19)
C15 C16 C17 C12 3.4(3)
C13 C12 C17 O2 172.84(18)
C11 C12 C17 O2 -5.5(3)
C13 C12 C17 C16 -5.4(3)
C11 C12 C17 C16 176.21(18)
N3 C18 C9 C8 -81.9(2)
N3 C18 C9 C10 39.5(2)
N3 C18 C9 C26 157.13(17)
N1 C8 C9 C18 39.9(2)
N1 C8 C9 C10 -82.0(2)
N1 C8 C9 C26 160.24(17)
N2 C10 C9 C18 -84.1(2)
N2 C10 C9 C8 38.0(2)
N2 C10 C9 C26 157.36(17)
C27 C26 C9 C18 52.9(3)
C27 C26 C9 C8 -68.5(3)
C27 C26 C9 C10 172.5(2)
C4 C5 C6 C1 -0.2(3)
C4 C5 C6 C7 173.67(18)
N1 C7 C6 C5 178.11(19)
N1 C7 C6 C1 -8.1(3)
C12 C13 C14 C15 -0.3(3)
Fe1 O1 C1 C2 -161.81(14)
Fe1 O1 C1 C6 20.0(3)
C3 C2 C1 O1 179.29(19)
C3 C2 C1 C6 -2.4(3)
C5 C6 C1 O1 -179.85(17)
C7 C6 C1 O1 6.5(3)
C5 C6 C1 C2 1.9(3)
C7 C6 C1 C2 -171.79(17)
C1 C2 C3 C4 1.2(3)
C6 C5 C4 C3 -1.0(3)
C2 C3 C4 C5 0.6(3)
C17 C16 C15 C14 0.3(3)
C13 C14 C15 C16 -1.9(3)
